data_2100864
loop_
_publ_author_name
'Kubota, M.'
'Ohba, S.'

_publ_section_title
;
 Electron-density distribution in fluorobenzene derivatives
;
_journal_issue 6
_journal_name_full 'Acta Crystallographica Section B'
_journal_page_first 849
_journal_page_last 854
_journal_paper_doi 10.1107/S0108768192006062
_journal_volume 48
_journal_year 1992
_chemical_formula_sum 'C6 H2 F2 N2 O4'
_chemical_formula_weight 204.1
_symmetry_cell_setting orthorhombic
_symmetry_space_group_name_Hall '-P 2ac 2ab'
_symmetry_space_group_name_H-M 'P b c a'
_cell_angle_alpha 90
_cell_angle_beta 90
_cell_angle_gamma 90
_cell_formula_units_Z 8
_cell_length_a 10.804(3)
_cell_length_b 13.007(4)
_cell_length_c 10.381(2)
_cell_volume 1458.8(7)
_diffrn_radiation_type Mo
_diffrn_radiation_wavelength 0.71073
_exptl_absorpt_coefficient_mu 0.178
_exptl_crystal_density_diffrn 1.86
_exptl_crystal_F_000 816
_cod_data_source_file as0604.cif
_cod_data_source_block as0604a
_cod_database_code 2100864

loop_
_atom_site_label
_atom_site_fract_x
_atom_site_fract_y
_atom_site_fract_z
F(1) -.0277(2) .40160(10) .2873(2)
F(2) .2301(2) .53940(10) -.0269(2)
O(1) .1532(2) .12510(10) .2584(2)
O(2) .0220(2) .2168(2) .3656(2)
O(3) .4238(2) .4217(2) -.0884(2)
O(4) .3681(2) .2615(2) -.1031(2)
N(1) .0989(2) .20610(10) .2797(2)
N(2) .3584(2) .3493(2) -.0592(2)
C(1) .0678(2) .38860(10) .2086(2)
C(2) .13020(10) .29460(10) .19960(10)
C(3) .22480(10) .28300(10) .11100(10)
C(4) .25940(10) .36550(10) .03500(10)
C(5) .1997(2) .46000(10) .0473(2)
C(6) .1025(2) .47140(10) .1325(2)
H(1) .2680(10) .2210(10) .1080(10)
H(2) .0600(10) .5360(10) .1380(10)

loop_
_geom_angle_atom_site_label_1
_geom_angle_atom_site_label_2
_geom_angle_atom_site_label_3
_geom_angle
O(1) N(1) O(2) 123.6(2)
O(1) N(1) C(2) 117.7(2)
O(2) N(1) C(2) 118.8(2)
O(3) N(2) O(4) 125.1(2)
O(3) N(2) C(4) 118.7(2)
O(4) N(2) C(4) 116.2(2)
F(1) C(1) C(2) 121.8(2)
F(1) C(1) C(6) 117.5(2)
C(2) C(1) C(6) 120.7(2)
N(1) C(2) C(1) 122.60(10)
N(1) C(2) C(3) 117.60(10)
C(1) C(2) C(3) 119.70(10)
C(2) C(3) C(4) 119.60(10)
N(2) C(4) C(3) 117.80(10)
N(2) C(4) C(5) 121.70(10)
C(3) C(4) C(5) 120.40(10)
F(2) C(5) C(4) 121.2(2)
F(2) C(5) C(6) 118.4(2)
C(4) C(5) C(6) 120.3(2)
C(1) C(6) C(5) 119.1(2)

loop_
_geom_bond_atom_site_label_1
_geom_bond_atom_site_label_2
_geom_bond_distance
F(1) C(1) 1.327(3)
F(2) C(5) 1.330(2)
O(1) N(1) 1.226(2)
O(2) N(1) 1.227(3)
O(3) N(2) 1.216(3)
O(4) N(2) 1.234(4)
N(1) C(2) 1.460(2)
N(2) C(4) 1.464(2)
C(1) C(2) 1.399(2)
C(1) C(6) 1.387(2)
C(2) C(3) 1.383(2)
C(3) C(4) 1.383(2)
C(4) C(5) 1.394(2)
C(5) C(6) 1.381(3)
